data_4132507
loop_
_publ_author_name
'Shing, Ka-Pan'
'Cao, Bei'
'Liu, Yungen'
'Lee, Hung Kay'
'Li, Ming-De'
'Phillips, David Lee'
'Chang, Xiao-Yong'
'Che, Chi-Ming'

_publ_section_title
;
 Arylruthenium(III) Porphyrin-Catalyzed C-H Oxidation and Epoxidation at
 Room Temperature and [Ru<sup>V</sup>(Por)(O)(Ph)] Intermediate by
 Spectroscopic Analysis and Density Functional Theory Calculations.
;
_journal_issue 22
_journal_name_full 'Journal of the American Chemical Society'
_journal_page_first 7032
_journal_page_last 7042
_journal_paper_doi 10.1021/jacs.8b04470
_journal_volume 140
_journal_year 2018
_chemical_formula_moiety 'C48 H28 Cl F8 N4 O Ru, 0.5(C4 H8 O)'
_chemical_formula_sum 'C50 H32 Cl F8 N4 O1.5 Ru'
_chemical_formula_weight 1001.31
_space_group_crystal_system orthorhombic
_space_group_IT_number 19
_space_group_name_Hall 'P 2ac 2ab'
_space_group_name_H-M_alt 'P 21 21 21'
_atom_sites_solution_hydrogens geom
_atom_sites_solution_primary direct
_audit_creation_date 2015-09-24
_audit_creation_method
;
Olex2 1.2
(compiled 2015.01.26 svn.r3150 for OlexSys, GUI svn.r4998)
;
_cell_angle_alpha 90
_cell_angle_beta 90
_cell_angle_gamma 90
_cell_formula_units_Z 8
_cell_length_a 11.4235(5)
_cell_length_b 20.7153(9)
_cell_length_c 39.4855(17)
_cell_measurement_reflns_used 9521
_cell_measurement_temperature 100
_cell_measurement_theta_max 67.23
_cell_measurement_theta_min 2.41
_cell_volume 9343.9(7)
_computing_molecular_graphics 'Olex2 (Dolomanov et al., 2009)'
_computing_publication_material 'Olex2 (Dolomanov et al., 2009)'
_computing_structure_refinement 'ShelXL (Sheldrick, 2008)'
_computing_structure_solution 'XS (Sheldrick, 2008)'
_diffrn_ambient_temperature 100
_diffrn_measured_fraction_theta_full 0.989
_diffrn_measured_fraction_theta_max 0.987
_diffrn_measurement_device_type 'Bruker APEX-II CCD'
_diffrn_measurement_method '\f and \w scans'
_diffrn_radiation_type CuK\a
_diffrn_radiation_wavelength 1.54178
_diffrn_reflns_av_unetI/netI 0.0265
_diffrn_reflns_Laue_measured_fraction_full 0.989
_diffrn_reflns_Laue_measured_fraction_max 0.987
_diffrn_reflns_point_group_measured_fraction_full 0.982
_diffrn_reflns_point_group_measured_fraction_max 0.979
_diffrn_reflns_theta_full 67.000
_diffrn_reflns_theta_max 67.082
_diffrn_reflns_theta_min 2.238
_diffrn_standards_number 0
_exptl_absorpt_coefficient_mu 3.886
_exptl_absorpt_correction_T_max 0.7529
_exptl_absorpt_correction_T_min 0.5470
_exptl_absorpt_correction_type multi-scan
_exptl_absorpt_process_details
'SADABS-2012/1 (Bruker,2012) was used for absorption correction. wR2(int) was 0.1138 before and 0.0663 after correction. The Ratio of minimum to maximum transmission is 0.7265. The \l/2 correction factor is 0.0015.'
_exptl_crystal_colour 'dark red'
_exptl_crystal_colour_modifier dark
_exptl_crystal_colour_primary red
_exptl_crystal_density_diffrn 1.424
_exptl_crystal_description block
_exptl_crystal_F_000 4040
_exptl_crystal_size_max 0.25
_exptl_crystal_size_mid 0.25
_exptl_crystal_size_min 0.15
_refine_diff_density_max 1.204
_refine_diff_density_min -0.459
_refine_diff_density_rms 0.084
_refine_ls_abs_structure_details
;
 Flack x determined using 5751 quotients [(I+)-(I-)]/[(I+)+(I-)]
 (Parsons and Flack (2004), Acta Cryst. A60, s61).
;
_refine_ls_abs_structure_Flack 0.499(2)
_refine_ls_extinction_method none
_refine_ls_goodness_of_fit_ref 1.126
_refine_ls_hydrogen_treatment constr
_refine_ls_matrix_type full
_refine_ls_number_parameters 1157
_refine_ls_number_reflns 16366
_refine_ls_number_restraints 93
_refine_ls_restrained_S_all 1.141
_refine_ls_R_factor_all 0.0674
_refine_ls_R_factor_gt 0.0565
_refine_ls_shift/su_max 0.001
_refine_ls_shift/su_mean 0.000
_refine_ls_structure_factor_coef Fsqd
_refine_ls_weighting_details 'w=1/[\s^2^(Fo^2^)+(0.0901P)^2^+11.7332P] where P=(Fo^2^+2Fc^2^)/3'
_refine_ls_weighting_scheme calc
_refine_ls_wR_factor_gt 0.1668
_refine_ls_wR_factor_ref 0.1774
_reflns_Friedel_coverage 0.806
_reflns_Friedel_fraction_full 0.973
_reflns_Friedel_fraction_max 0.970
_reflns_number_gt 13425
_reflns_number_total 16366
_reflns_threshold_expression 'I > 2\s(I)'
_cod_data_source_file ja8b04470_si_004.cif
_cod_data_source_block complex_3
_cod_original_formula_sum 'C50 H32 Cl F8 N4 O1.50 Ru'
_cod_database_code 4132507
_shelxl_version_number 2013-4
_shelx_space_group_comment
;
The symmetry employed for this shelxl refinement is uniquely defined
by the following loop, which should always be used as a source of
symmetry information in preference to the above space-group names.
They are only intended as comments.
;
_olex2_refinement_description
;
1. Fixed Uiso
 At 1.2 times of:
  All C(H) groups, All C(H,H) groups
2. Restrained distances
 C47-C48 = C46-C47 = C45-C46
 1.54 with sigma of 0.02
 C45A-C46A = C46A-C47A = C47A-C48A
 1.54 with sigma of 0.02
 C46A-C48A = C47A-C45A = C45-C47 = C46-C48
 2.52 with sigma of 0.04
 F12A-C76A \\sim F12-C76 \\sim F11-C80 \\sim F11A-C80A
 with sigma of 0.02
3. Restrained planarity
 F11, F12, C75, C76, C77, C78, C79, C80
 with sigma of 0.1
4. Uiso/Uaniso restraints and constraints
O1 \\sim C46 \\sim C45A \\sim C46A \\sim C48A: within 1.7A with sigma of 0.01
and sigma for terminal atoms of 0.02
F11 \\sim F12 \\sim C75 \\sim C76 \\sim C77 \\sim C78 \\sim C79 \\sim C80:
within 1.7A with sigma of 0.01 and sigma for terminal atoms of 0.02
Uanis(C45) = Uanis(C45A)
Uanis(C46) = Uanis(C46A)
Uanis(C47) = Uanis(C47A)
Uanis(C48) = Uanis(C48A)
Uanis(C75) = Uanis(C75A)
Uanis(C80) = Uanis(C80A)
Uanis(C79) = Uanis(C79A)
Uanis(C78) = Uanis(C78A)
Uanis(C77) = Uanis(C77A)
Uanis(C76) = Uanis(C76A)
Uanis(F12) = Uanis(F12A)
Uanis(F11) = Uanis(F11A)
5. Others
 Sof(C45A)=Sof(H45c)=Sof(H45d)=Sof(C46A)=Sof(H46c)=Sof(H46d)=Sof(C47A)=
 Sof(H47c)=Sof(H47d)=Sof(C48A)=Sof(H48c)=Sof(H48d)=1-FVAR(1)
 Sof(C47)=Sof(H47a)=Sof(H47b)=Sof(C48)=Sof(H48a)=Sof(H48b)=Sof(C46)=Sof(H46a)=
 Sof(H46b)=Sof(C45)=Sof(H45a)=Sof(H45b)=FVAR(1)
 Sof(C75A)=Sof(C76A)=Sof(C77A)=Sof(H77A)=Sof(C78A)=Sof(H78A)=Sof(C79A)=
 Sof(H79A)=Sof(C80A)=Sof(F12A)=Sof(F11A)=1-FVAR(2)
 Sof(C75)=Sof(C80)=Sof(C79)=Sof(H79)=Sof(C78)=Sof(H78)=Sof(C77)=Sof(H77)=
 Sof(C76)=Sof(F11)=Sof(F12)=FVAR(2)
6.a Secondary CH2 refined with riding coordinates:
 C94(H94a,H94b), C47(H47a,H47b), C48(H48a,H48b), C93(H93a,H93b), C96(H96a,
 H96b), C95(H95a,H95b), C46(H46a,H46b), C45(H45a,H45b), C99(H99a,H99b),
 C98(H98a,H98b), C97(H97a,H97b), C100(H10a,H10b), C45A(H45c,H45d), C46A(H46c,
 H46d), C47A(H47c,H47d), C48A(H48c,H48d)
6.b Aromatic/amide H refined with riding coordinates:
 C41(H41), C42(H42), C43(H43), C7(H7), C12(H12), C8(H8), C13(H13), C66(H66),
 C50(H50), C18(H18), C65(H65), C51(H51), C60(H60), C17(H17), C61(H61), C2(H2),
 C85(H85), C83(H83), C84(H84), C73(H73), C56(H56), C71(H71), C72(H72), C31(H31),
  C55(H55), C3(H3), C89(H89), C30(H30), C79(H79), C78(H78), C77(H77), C91(H91),
 C90(H90), C29(H29), C37(H37), C25(H25), C24(H24), C36(H36), C35(H35), C23(H23),
  C77A(H77A), C78A(H78A), C79A(H79A)
6.c Fitted hexagon refined as free rotating group:
 C39(C40,C41,C42,C43,C44), C75(C80,C79,C78,C77,C76), C75A(C76A,C77A,C78A,C79A,
 C80A)
;
_olex2_submission_special_instructions 'No special instructions were received'
_platon_squeeze_void_probe_radius 1.20

loop_
_space_group_symop_operation_xyz
'x, y, z'
'-x+1/2, -y, z+1/2'
'x+1/2, -y+1/2, -z'
'-x, y+1/2, -z+1/2'

loop_
_atom_site_label
_atom_site_type_symbol
_atom_site_fract_x
_atom_site_fract_y
_atom_site_fract_z
_atom_site_U_iso_or_equiv
_atom_site_adp_type
_atom_site_occupancy
_atom_site_site_symmetry_order
_atom_site_calc_flag
_atom_site_refinement_flags_posn
_atom_site_refinement_flags_adp
_atom_site_refinement_flags_occupancy
_atom_site_disorder_assembly
_atom_site_disorder_group
Ru1 Ru 0.24795(3) 0.50382(2) 0.21158(2) 0.02544(16) Uani 1 1 d . . . . .
Ru2 Ru -0.24212(4) 0.49799(2) -0.03803(2) 0.03025(16) Uani 1 1 d . . . . .
O2 O -0.4056(4) 0.4464(2) -0.03900(11) 0.0375(10) Uani 1 1 d . . . . .
O1 O 0.4113(4) 0.5566(2) 0.21158(11) 0.0379(10) Uani 1 1 d . U . . .
Cl2 Cl -0.06467(14) 0.54976(9) -0.03672(4) 0.0427(4) Uani 1 1 d . . . . .
Cl1 Cl 0.07101(14) 0.45188(7) 0.21129(4) 0.0348(3) Uani 1 1 d . . . . .
C81 C -0.2605(6) 0.5041(5) -0.16305(17) 0.061(3) Uani 1 1 d . . . . .
C10 C 0.2583(5) 0.4959(3) 0.29847(15) 0.0319(13) Uani 1 1 d . . . . .
C20 C 0.2456(5) 0.5131(3) 0.12465(14) 0.0334(13) Uani 1 1 d . . . . .
C63 C -0.2529(6) 0.5020(4) -0.12481(18) 0.052(2) Uani 1 1 d . . . . .
N5 N -0.3064(5) 0.5555(3) 0.00000(12) 0.0314(11) Uani 1 1 d . . . . .
N6 N -0.1788(5) 0.4347(3) -0.00233(15) 0.0384(13) Uani 1 1 d . . . . .
C39 C 0.2437(4) 0.5164(3) 0.08618(8) 0.0449(16) Uani 1 1 d . . . . .
C40 C 0.3167(5) 0.5596(3) 0.06940(11) 0.067(3) Uani 1 1 d G . . . .
C41 C 0.3113(5) 0.5650(3) 0.03435(11) 0.077(3) Uani 1 1 d G . . . .
H41 H 0.3612 0.5945 0.0229 0.093 Uiso 1 1 calc R . . . .
C42 C 0.2330(5) 0.5273(3) 0.01607(8) 0.066(2) Uani 1 1 d G . . . .
H42 H 0.2293 0.5310 -0.0079 0.080 Uiso 1 1 calc R . . . .
C43 C 0.1600(5) 0.4842(3) 0.03285(10) 0.069(3) Uani 1 1 d G . . . .
H43 H 0.1064 0.4584 0.0204 0.083 Uiso 1 1 calc R . . . .
C44 C 0.1653(5) 0.4788(3) 0.06790(11) 0.059(2) Uani 1 1 d G . . . .
C11 C 0.3138(6) 0.4465(3) 0.28052(16) 0.0337(14) Uani 1 1 d . . . . .
N8 N -0.3081(5) 0.5599(3) -0.07281(13) 0.0394(14) Uani 1 1 d . . . . .
C9 C 0.2010(6) 0.5483(3) 0.28466(15) 0.0301(13) Uani 1 1 d . . . . .
N1 N 0.1865(5) 0.5688(2) 0.17721(13) 0.0292(11) Uani 1 1 d . . . . .
N7 N -0.1855(5) 0.4386(3) -0.07559(15) 0.0450(15) Uani 1 1 d . . . . .
N4 N 0.3101(5) 0.4477(3) 0.17337(13) 0.0329(12) Uani 1 1 d . . . . .
C7 C 0.1013(6) 0.6416(3) 0.28059(16) 0.0338(14) Uani 1 1 d . . . . .
H7 H 0.0594 0.6800 0.2856 0.041 Uiso 1 1 calc R . . . .
C52 C -0.2949(6) 0.5445(3) 0.03414(16) 0.0318(14) Uani 1 1 d . . . . .
C19 C 0.2981(6) 0.4582(4) 0.13933(15) 0.0358(15) Uani 1 1 d . . . . .
C16 C 0.3690(6) 0.3892(4) 0.17669(17) 0.0381(16) Uani 1 1 d . . . . .
C12 C 0.3726(6) 0.3918(3) 0.29580(17) 0.0395(16) Uani 1 1 d . . . . .
H12 H 0.3805 0.3836 0.3194 0.047 Uiso 1 1 calc R . . . .
C8 C 0.1450(6) 0.5993(3) 0.30310(16) 0.0361(15) Uani 1 1 d . . . . .
H8 H 0.1398 0.6026 0.3271 0.043 Uiso 1 1 calc R . . . .
C54 C -0.1825(6) 0.4424(3) 0.03233(18) 0.0371(15) Uani 1 1 d . . . . .
C1 C 0.1947(6) 0.5639(3) 0.14254(15) 0.0370(15) Uani 1 1 d . . . . .
C13 C 0.4140(7) 0.3548(4) 0.27035(17) 0.0437(17) Uani 1 1 d . . . . .
H13 H 0.4585 0.3163 0.2726 0.052 Uiso 1 1 calc R . . . .
C14 C 0.3778(6) 0.3848(3) 0.23914(16) 0.0368(15) Uani 1 1 d . . . . .
C4 C 0.1289(7) 0.6260(3) 0.18438(16) 0.0360(15) Uani 1 1 d . . . . .
C49 C -0.3658(6) 0.6121(3) -0.00378(16) 0.0323(14) Uani 1 1 d . . . . .
N3 N 0.3183(5) 0.4408(3) 0.24624(13) 0.0314(12) Uani 1 1 d . . . . .
N2 N 0.1909(5) 0.5610(3) 0.25031(12) 0.0280(11) Uani 1 1 d . . . . .
C6 C 0.1302(6) 0.6173(3) 0.24700(15) 0.0308(13) Uani 1 1 d . . . . .
C66 C -0.3963(7) 0.6473(4) -0.09857(18) 0.0478(19) Uani 1 1 d . . . . .
H66 H -0.4357 0.6874 -0.1015 0.057 Uiso 1 1 calc R . . . .
C58 C -0.0974(9) 0.3534(5) -0.0410(3) 0.077(3) Uani 1 1 d . . . . .
C68 C -0.3926(6) 0.6410(3) -0.03518(16) 0.0338(14) Uani 1 1 d . . . . .
C50 C -0.3959(6) 0.6375(3) 0.02861(17) 0.0386(16) Uani 1 1 d . . . . .
H50 H -0.4382 0.6762 0.0329 0.046 Uiso 1 1 calc R . . . .
C18 C 0.3489(7) 0.4067(4) 0.12109(18) 0.049(2) Uani 1 1 d . . . . .
H18 H 0.3507 0.4027 0.0971 0.059 Uiso 1 1 calc R . . . .
C65 C -0.3583(7) 0.6087(4) -0.12320(17) 0.053(2) Uani 1 1 d . . . . .
H65 H -0.3671 0.6160 -0.1468 0.063 Uiso 1 1 calc R . . . .
C51 C -0.3528(6) 0.5964(3) 0.05214(16) 0.0394(16) Uani 1 1 d . . . . .
H51 H -0.3593 0.6007 0.0760 0.047 Uiso 1 1 calc R . . . .
C60 C -0.1126(10) 0.3523(6) -0.1050(3) 0.088(4) Uani 1 1 d . . . . .
H60 H -0.0764 0.3121 -0.1097 0.106 Uiso 1 1 calc R . . . .
C5 C 0.1032(6) 0.6479(3) 0.21645(16) 0.0338(14) Uani 1 1 d . . . . .
C17 C 0.3943(7) 0.3645(4) 0.14312(19) 0.052(2) Uani 1 1 d . . . . .
H17 H 0.4351 0.3259 0.1378 0.062 Uiso 1 1 calc R . . . .
C61 C -0.1556(9) 0.3919(6) -0.1275(3) 0.075(3) Uani 1 1 d . . . . .
H61 H -0.1566 0.3855 -0.1513 0.090 Uiso 1 1 calc R . . . .
C2 C 0.1409(7) 0.6201(3) 0.12745(16) 0.0429(17) Uani 1 1 d . . . . .
H2 H 0.1343 0.6290 0.1039 0.052 Uiso 1 1 calc R . . . .
C67 C -0.3668(6) 0.6175(3) -0.06686(16) 0.0356(15) Uani 1 1 d . . . . .
C59 C -0.1293(8) 0.3800(5) -0.0712(2) 0.063(3) Uani 1 1 d . . . . .
C15 C 0.4013(7) 0.3614(3) 0.20704(19) 0.0427(17) Uani 1 1 d . . . . .
C64 C -0.3019(6) 0.5540(4) -0.10789(16) 0.0435(18) Uani 1 1 d . . . . .
F4 F 0.4507(4) 0.5388(3) 0.33565(10) 0.0613(13) Uani 1 1 d . . . . .
F16 F -0.2852(6) 0.7641(3) -0.0366(2) 0.098(2) Uani 1 1 d . . . . .
C27 C 0.2669(6) 0.4909(3) 0.33632(15) 0.0371(14) Uani 1 1 d . . . . .
F15 F -0.6374(4) 0.6478(2) -0.03537(15) 0.0678(14) Uani 1 1 d . . . . .
F3 F 0.0826(5) 0.4421(4) 0.33919(12) 0.085(2) Uani 1 1 d . . . . .
F14 F -0.1103(5) 0.5784(3) -0.16553(12) 0.0789(18) Uani 1 1 d . . . . .
F7 F 0.1020(6) 0.4353(3) 0.08344(12) 0.0797(18) Uani 1 1 d . . . . .
C32 C 0.3640(6) 0.5099(3) 0.35376(16) 0.0388(14) Uani 1 1 d . . . . .
F13 F -0.4105(6) 0.4278(5) -0.16295(13) 0.122(3) Uani 1 1 d . . . . .
C87 C -0.4588(7) 0.7035(3) -0.03380(16) 0.0397(15) Uani 1 1 d . . . . .
C53 C -0.2364(5) 0.4926(3) 0.04883(17) 0.0357(14) Uani 1 1 d . . . . .
C69 C -0.2294(6) 0.4900(3) 0.08692(16) 0.0402(15) Uani 1 1 d . . . . .
C88 C -0.4042(9) 0.7637(4) -0.0332(2) 0.063(2) Uani 1 1 d . . . . .
C74 C -0.1348(7) 0.5136(4) 0.10454(18) 0.0496(18) Uani 1 1 d . . . . .
C28 C 0.1811(7) 0.4615(4) 0.35519(17) 0.0502(19) Uani 1 1 d . . . . .
C86 C -0.3429(8) 0.4684(7) -0.1804(2) 0.101(5) Uani 1 1 d . . . . .
C92 C -0.5793(8) 0.7048(4) -0.0324(2) 0.056(2) Uani 1 1 d . . . . .
C85 C -0.3557(10) 0.4729(8) -0.2151(2) 0.115(6) Uani 1 1 d . . . . .
H85 H -0.4143 0.4486 -0.2265 0.139 Uiso 1 1 calc R . . . .
C83 C -0.1981(8) 0.5482(6) -0.2166(2) 0.087(4) Uani 1 1 d . . . . .
H83 H -0.1480 0.5759 -0.2292 0.105 Uiso 1 1 calc R . . . .
C70 C -0.3134(9) 0.4629(5) 0.1061(2) 0.076(3) Uani 1 1 d . . . . .
C84 C -0.2833(10) 0.5125(7) -0.2328(2) 0.107(5) Uani 1 1 d . . . . .
H84 H -0.2914 0.5157 -0.2566 0.128 Uiso 1 1 calc R . . . .
C73 C -0.1224(8) 0.5067(5) 0.13879(19) 0.062(2) Uani 1 1 d . . . . .
H73 H -0.0555 0.5238 0.1499 0.074 Uiso 1 1 calc R . . . .
F10 F -0.0491(5) 0.5427(3) 0.08632(12) 0.0788(17) Uani 1 1 d . . . . .
C21 C 0.0411(8) 0.7109(4) 0.21945(19) 0.053(2) Uani 1 1 d . . . . .
F5 F 0.2977(7) 0.2381(3) 0.1989(2) 0.119(3) Uani 1 1 d . . . . .
F6 F 0.6445(5) 0.3574(4) 0.21209(18) 0.0924(19) Uani 1 1 d . . . . .
F2 F 0.2114(8) 0.7679(3) 0.2085(2) 0.111(3) Uani 1 1 d . . . . .
C56 C -0.0826(8) 0.3505(4) 0.0231(2) 0.065(3) Uani 1 1 d . . . . .
H56 H -0.0399 0.3115 0.0260 0.078 Uiso 1 1 calc R . . . .
C33 C 0.4697(7) 0.2993(4) 0.20445(19) 0.057(2) Uani 1 1 d . . . . .
C71 C -0.3018(11) 0.4543(6) 0.1409(2) 0.095(4) Uani 1 1 d . . . . .
H71 H -0.3616 0.4334 0.1535 0.114 Uiso 1 1 calc R . . . .
F1 F -0.1358(6) 0.6599(4) 0.2312(3) 0.139(3) Uani 1 1 d . . . . .
C72 C -0.2039(9) 0.4761(4) 0.15643(19) 0.066(2) Uani 1 1 d . . . . .
H72 H -0.1937 0.4695 0.1801 0.079 Uiso 1 1 calc R . . . .
C31 C 0.3787(7) 0.5019(4) 0.38827(17) 0.0515(18) Uani 1 1 d . . . . .
H31 H 0.4463 0.5179 0.3995 0.062 Uiso 1 1 calc R . . . .
C26 C 0.0927(12) 0.7699(4) 0.2167(3) 0.081(3) Uani 1 1 d . . . . .
C38 C 0.4163(10) 0.2410(5) 0.2008(3) 0.091(4) Uani 1 1 d . . . . .
C55 C -0.1214(8) 0.3893(4) 0.0475(2) 0.055(2) Uani 1 1 d . . . . .
H55 H -0.1104 0.3828 0.0711 0.066 Uiso 1 1 calc R . . . .
C3 C 0.1020(7) 0.6575(4) 0.15267(17) 0.0446(18) Uani 1 1 d . . . . .
H3 H 0.0634 0.6978 0.1502 0.054 Uiso 1 1 calc R . . . .
C89 C -0.4663(11) 0.8212(5) -0.0295(2) 0.078(3) Uani 1 1 d . . . . .
H89 H -0.4264 0.8614 -0.0284 0.094 Uiso 1 1 calc R . . . .
C57 C -0.1183(7) 0.3795(4) -0.0091(2) 0.053(2) Uani 1 1 d . . . . .
C22 C -0.0786(12) 0.7142(6) 0.2286(3) 0.099(4) Uani 1 1 d . . . . .
C30 C 0.2937(8) 0.4708(4) 0.40544(17) 0.058(2) Uani 1 1 d . . . . .
H30 H 0.3046 0.4627 0.4289 0.070 Uiso 1 1 calc R . . . .
C75 C -0.0131(9) 0.2986(4) -0.0449(4) 0.064(3) Uani 0.544(6) 1 d . U P A 1
C80 C -0.0675(7) 0.2387(5) -0.0467(3) 0.066(3) Uani 0.544(6) 1 d DG U P A 1
C79 C -0.0012(10) 0.1835(4) -0.0523(3) 0.079(4) Uani 0.544(6) 1 d G U P A 1
H79 H -0.0384 0.1425 -0.0536 0.094 Uiso 0.544(6) 1 calc R . P A 1
C78 C 0.1195(10) 0.1881(5) -0.0561(4) 0.103(4) Uani 0.544(6) 1 d G U P A 1
H78 H 0.1648 0.1504 -0.0599 0.123 Uiso 0.544(6) 1 calc R . P A 1
C77 C 0.1739(8) 0.2480(6) -0.0543(4) 0.110(4) Uani 0.544(6) 1 d G U P A 1
H77 H 0.2564 0.2512 -0.0568 0.132 Uiso 0.544(6) 1 calc R . P A 1
C76 C 0.1076(9) 0.3033(5) -0.0487(4) 0.095(4) Uani 0.544(6) 1 d DG U P A 1
C91 C -0.6437(10) 0.7604(5) -0.0295(2) 0.071(3) Uani 1 1 d . . . . .
H91 H -0.7268 0.7591 -0.0291 0.085 Uiso 1 1 calc R . . . .
C34 C 0.5896(10) 0.3004(6) 0.2075(3) 0.083(3) Uani 1 1 d . . . . .
C90 C -0.5843(10) 0.8187(5) -0.0273(2) 0.077(3) Uani 1 1 d . . . . .
H90 H -0.6273 0.8575 -0.0242 0.092 Uiso 1 1 calc R . . . .
C29 C 0.1912(9) 0.4503(5) 0.39017(19) 0.071(3) Uani 1 1 d . . . . .
H29 H 0.1308 0.4297 0.4027 0.085 Uiso 1 1 calc R . . . .
F9 F -0.4134(7) 0.4442(5) 0.08968(15) 0.149(4) Uani 1 1 d . . . . .
C94 C -0.5384(10) 0.3617(6) -0.0509(5) 0.125(6) Uani 1 1 d . . . . .
H94A H -0.5650 0.3369 -0.0709 0.150 Uiso 1 1 calc R . . . .
H94B H -0.5520 0.3355 -0.0303 0.150 Uiso 1 1 calc R . . . .
C47 C 0.5362(9) 0.6449(5) 0.2052(4) 0.071(3) Uani 0.783(9) 1 d D . P B 1
H47A H 0.5446 0.6681 0.2270 0.086 Uiso 0.783(9) 1 calc R . P B 1
H47B H 0.5635 0.6734 0.1867 0.086 Uiso 0.783(9) 1 calc R . P B 1
C48 C 0.4129(10) 0.6258(6) 0.1997(4) 0.076(3) Uani 0.783(9) 1 d D . P B 1
H48A H 0.3913 0.6290 0.1754 0.091 Uiso 0.783(9) 1 calc R . P B 1
H48B H 0.3589 0.6529 0.2132 0.091 Uiso 0.783(9) 1 calc R . P B 1
C93 C -0.4112(10) 0.3791(6) -0.0542(4) 0.100(4) Uani 1 1 d . . . . .
H93A H -0.3864 0.3793 -0.0782 0.120 Uiso 1 1 calc R . . . .
H93B H -0.3613 0.3486 -0.0414 0.120 Uiso 1 1 calc R . . . .
C96 C -0.5122(10) 0.4694(6) -0.0350(5) 0.138(7) Uani 1 1 d . . . . .
H96A H -0.5201 0.5109 -0.0472 0.166 Uiso 1 1 calc R . . . .
H96B H -0.5277 0.4772 -0.0107 0.166 Uiso 1 1 calc R . . . .
C95 C -0.5984(11) 0.4211(6) -0.0488(5) 0.149(7) Uani 1 1 d . . . . .
H95A H -0.6667 0.4173 -0.0335 0.179 Uiso 1 1 calc R . . . .
H95B H -0.6264 0.4346 -0.0714 0.179 Uiso 1 1 calc R . . . .
C46 C 0.6063(13) 0.5825(7) 0.2057(6) 0.112(4) Uani 0.783(9) 1 d D U P B 1
H46A H 0.6428 0.5742 0.1834 0.134 Uiso 0.783(9) 1 calc R . P B 1
H46B H 0.6684 0.5841 0.2232 0.134 Uiso 0.783(9) 1 calc R . P B 1
C45 C 0.5183(11) 0.5321(6) 0.2139(5) 0.090(3) Uani 0.783(9) 1 d D . P B 1
H45A H 0.5265 0.4954 0.1980 0.108 Uiso 0.783(9) 1 calc R . P B 1
H45B H 0.5316 0.5158 0.2372 0.108 Uiso 0.783(9) 1 calc R . P B 1
F11 F -0.1824(11) 0.2345(6) -0.0468(4) 0.083(3) Uani 0.544(6) 1 d D U P A 1
C82 C -0.1868(7) 0.5430(6) -0.18177(19) 0.069(3) Uani 1 1 d . . . . .
C62 C -0.2013(7) 0.4472(5) -0.1097(2) 0.056(2) Uani 1 1 d . . . . .
F12 F 0.1542(13) 0.3602(7) -0.0435(5) 0.162(6) Uani 0.544(6) 1 d D U P A 1
C37 C 0.4800(15) 0.1828(6) 0.1995(4) 0.149(8) Uani 1 1 d . . . . .
H37 H 0.4417 0.1423 0.1972 0.179 Uiso 1 1 calc R . . . .
C25 C 0.0358(17) 0.8298(5) 0.2215(3) 0.108(5) Uani 1 1 d . . . . .
H25 H 0.0759 0.8698 0.2195 0.130 Uiso 1 1 calc R . . . .
C24 C -0.0794(16) 0.8264(7) 0.2289(4) 0.115(6) Uani 1 1 d . . . . .
H24 H -0.1224 0.8655 0.2310 0.138 Uiso 1 1 calc R . . . .
C36 C 0.6032(16) 0.1872(8) 0.2017(4) 0.161(9) Uani 1 1 d . . . . .
H36 H 0.6488 0.1491 0.1996 0.193 Uiso 1 1 calc R . . . .
C35 C 0.6589(13) 0.2456(8) 0.2068(4) 0.142(7) Uani 1 1 d . . . . .
H35 H 0.7414 0.2481 0.2097 0.170 Uiso 1 1 calc R . . . .
C23 C -0.1335(16) 0.7728(7) 0.2333(4) 0.132(6) Uani 1 1 d . . . . .
H23 H -0.2134 0.7735 0.2399 0.158 Uiso 1 1 calc R . . . .
F8 F 0.3885(5) 0.5957(4) 0.08706(11) 0.093(2) Uani 1 1 d . . . . .
O3 O -0.1037(9) 0.7483(4) 0.1202(2) 0.107(3) Uiso 1 1 d . . . . .
C99 C -0.2306(15) 0.6733(7) 0.1417(4) 0.130(5) Uiso 1 1 d . . . . .
H99A H -0.1798 0.6541 0.1594 0.156 Uiso 1 1 calc R . . . .
H99B H -0.2960 0.6435 0.1366 0.156 Uiso 1 1 calc R . . . .
C98 C -0.276(2) 0.7443(10) 0.1522(6) 0.207(9) Uiso 1 1 d . . . . .
H98A H -0.2845 0.7484 0.1771 0.249 Uiso 1 1 calc R . . . .
H98B H -0.3527 0.7540 0.1414 0.249 Uiso 1 1 calc R . . . .
C97 C -0.1746(16) 0.7911(8) 0.1379(4) 0.145(6) Uiso 1 1 d . . . . .
H97A H -0.2070 0.8247 0.1228 0.174 Uiso 1 1 calc R . . . .
H97B H -0.1312 0.8120 0.1566 0.174 Uiso 1 1 calc R . . . .
C100 C -0.1649(11) 0.6909(6) 0.1114(3) 0.095(3) Uiso 1 1 d . . . . .
H10A H -0.1094 0.6562 0.1051 0.114 Uiso 1 1 calc R . . . .
H10B H -0.2184 0.6987 0.0921 0.114 Uiso 1 1 calc R . . . .
C45A C 0.485(4) 0.553(2) 0.2453(13) 0.090(3) Uani 0.217(9) 1 d D U P B 2
H45C H 0.4407 0.5662 0.2656 0.108 Uiso 0.217(9) 1 calc R . P B 2
H45D H 0.5222 0.5102 0.2490 0.108 Uiso 0.217(9) 1 calc R . P B 2
C46A C 0.572(5) 0.605(2) 0.2329(10) 0.112(4) Uani 0.217(9) 1 d D U P B 2
H46C H 0.6506 0.5971 0.2429 0.134 Uiso 0.217(9) 1 calc R . P B 2
H46D H 0.5454 0.6482 0.2400 0.134 Uiso 0.217(9) 1 calc R . P B 2
C47A C 0.580(4) 0.601(2) 0.1933(10) 0.071(3) Uani 0.217(9) 1 d D . P B 2
H47C H 0.5723 0.6448 0.1832 0.086 Uiso 0.217(9) 1 calc R . P B 2
H47D H 0.6551 0.5821 0.1860 0.086 Uiso 0.217(9) 1 calc R . P B 2
C48A C 0.478(3) 0.559(2) 0.1827(11) 0.076(3) Uani 0.217(9) 1 d D U P B 2
H48C H 0.4337 0.5778 0.1636 0.091 Uiso 0.217(9) 1 calc R . P B 2
H48D H 0.5048 0.5149 0.1761 0.091 Uiso 0.217(9) 1 calc R . P B 2
C75A C -0.0600(11) 0.2762(5) -0.0361(5) 0.064(3) Uani 0.456(6) 1 d . . P A 2
C76A C 0.0597(10) 0.2678(6) -0.0314(5) 0.095(4) Uani 0.456(6) 1 d DG . P A 2
C77A C 0.1060(9) 0.2060(7) -0.0286(5) 0.110(4) Uani 0.456(6) 1 d G . P A 2
H77A H 0.1878 0.2003 -0.0254 0.132 Uiso 0.456(6) 1 calc R . P A 2
C78A C 0.0327(13) 0.1525(5) -0.0306(5) 0.103(4) Uani 0.456(6) 1 d G . P A 2
H78A H 0.0644 0.1103 -0.0287 0.123 Uiso 0.456(6) 1 calc R . P A 2
C79A C -0.0869(12) 0.1609(5) -0.0353(4) 0.079(4) Uani 0.456(6) 1 d G . P A 2
H79A H -0.1369 0.1244 -0.0366 0.094 Uiso 0.456(6) 1 calc R . P A 2
C80A C -0.1332(9) 0.2227(6) -0.0381(5) 0.066(3) Uani 0.456(6) 1 d DG . P A 2
F12A F 0.1282(15) 0.3180(9) -0.0246(8) 0.162(6) Uani 0.456(6) 1 d D . P A 2
F11A F -0.2466(12) 0.2312(7) -0.0411(5) 0.083(3) Uani 0.456(6) 1 d D . P A 2

loop_
_atom_site_aniso_label
_atom_site_aniso_U_11
_atom_site_aniso_U_22
_atom_site_aniso_U_33
_atom_site_aniso_U_23
_atom_site_aniso_U_13
_atom_site_aniso_U_12
Ru1 0.0222(3) 0.0343(3) 0.0198(2) -0.00411(15) -0.00140(14) -0.0005(2)
Ru2 0.0224(3) 0.0418(3) 0.0266(3) -0.01261(17) 0.00022(15) -0.0015(2)
O2 0.026(2) 0.047(3) 0.040(2) -0.010(2) -0.0004(19) -0.012(2)
O1 0.032(3) 0.043(2) 0.039(2) -0.011(2) 0.0072(19) -0.005(2)
Cl2 0.0309(8) 0.0589(10) 0.0383(8) -0.0161(7) 0.0028(7) -0.0085(7)
Cl1 0.0306(8) 0.0421(8) 0.0316(7) 0.0017(6) -0.0039(6) -0.0034(6)
C81 0.042(4) 0.114(7) 0.028(4) -0.036(4) 0.008(3) -0.018(5)
C10 0.026(3) 0.048(4) 0.021(3) -0.003(2) -0.003(2) -0.011(4)
C20 0.027(3) 0.053(3) 0.020(3) -0.005(2) -0.002(2) -0.004(3)
C63 0.032(4) 0.094(6) 0.030(4) -0.027(3) 0.006(2) -0.012(5)
N5 0.029(3) 0.044(3) 0.021(2) -0.007(2) 0.003(2) -0.001(2)
N6 0.030(3) 0.043(3) 0.043(3) -0.012(2) -0.005(2) 0.005(2)
C39 0.037(4) 0.075(4) 0.022(3) -0.002(3) -0.005(2) -0.007(4)
C40 0.044(5) 0.120(8) 0.037(4) -0.009(4) 0.004(3) -0.033(5)
C41 0.066(6) 0.132(9) 0.033(4) 0.001(5) 0.015(4) -0.035(6)
C42 0.062(5) 0.110(7) 0.028(3) -0.001(4) 0.001(4) -0.003(5)
C43 0.074(6) 0.107(7) 0.027(3) -0.015(4) -0.012(4) -0.011(6)
C44 0.050(5) 0.091(6) 0.036(4) -0.009(4) -0.003(3) -0.014(4)
C11 0.032(4) 0.039(3) 0.030(3) -0.003(3) -0.009(3) 0.002(3)
N8 0.032(3) 0.060(4) 0.025(3) -0.014(2) 0.000(2) -0.005(3)
C9 0.026(3) 0.040(3) 0.024(3) -0.003(3) -0.001(2) -0.007(3)
N1 0.028(3) 0.036(3) 0.024(2) -0.001(2) -0.001(2) -0.002(2)
N7 0.030(3) 0.062(4) 0.043(3) -0.030(3) 0.001(3) -0.003(3)
N4 0.024(3) 0.050(3) 0.025(2) -0.010(2) 0.000(2) -0.001(2)
C7 0.030(4) 0.034(3) 0.037(3) -0.010(3) 0.007(3) 0.003(3)
C52 0.029(3) 0.036(3) 0.031(3) -0.004(3) 0.003(2) 0.000(3)
C19 0.028(3) 0.062(4) 0.018(3) -0.010(3) -0.003(2) -0.004(3)
C16 0.023(3) 0.058(4) 0.033(3) -0.018(3) -0.005(3) 0.010(3)
C12 0.041(4) 0.044(4) 0.034(3) 0.002(3) -0.010(3) 0.004(3)
C8 0.040(4) 0.046(4) 0.023(3) -0.007(3) 0.001(3) 0.000(3)
C54 0.027(3) 0.039(4) 0.045(4) -0.004(3) -0.005(3) 0.000(3)
C1 0.041(4) 0.048(4) 0.022(3) 0.004(3) -0.005(3) -0.010(3)
C13 0.048(4) 0.045(4) 0.038(4) -0.005(3) -0.012(3) 0.006(3)
C14 0.034(4) 0.045(4) 0.031(3) -0.002(3) -0.013(3) 0.006(3)
C4 0.045(4) 0.039(3) 0.024(3) 0.005(3) -0.002(3) 0.002(3)
C49 0.030(3) 0.037(3) 0.030(3) -0.009(3) 0.001(3) 0.003(3)
N3 0.028(3) 0.039(3) 0.028(3) -0.003(2) -0.006(2) 0.005(2)
N2 0.023(3) 0.041(3) 0.020(2) -0.005(2) -0.0014(19) -0.006(2)
C6 0.031(3) 0.034(3) 0.027(3) -0.005(2) -0.002(2) -0.001(3)
C66 0.041(4) 0.068(5) 0.034(4) 0.008(3) -0.013(3) -0.012(4)
C58 0.053(6) 0.064(6) 0.114(8) -0.045(6) -0.024(6) 0.030(5)
C68 0.032(4) 0.039(3) 0.030(3) 0.000(3) -0.001(3) -0.002(3)
C50 0.037(4) 0.043(4) 0.036(3) -0.008(3) 0.008(3) 0.002(3)
C18 0.041(4) 0.074(5) 0.032(4) -0.022(3) -0.005(3) 0.016(4)
C65 0.047(5) 0.089(6) 0.021(3) 0.004(4) 0.001(3) -0.016(4)
C51 0.037(4) 0.055(4) 0.027(3) -0.011(3) 0.004(3) 0.002(3)
C60 0.075(7) 0.098(8) 0.091(8) -0.076(7) -0.004(6) 0.017(6)
C5 0.033(4) 0.034(3) 0.035(3) 0.000(3) -0.003(3) 0.000(3)
C17 0.046(5) 0.067(5) 0.043(4) -0.028(4) -0.003(3) 0.015(4)
C61 0.058(6) 0.109(8) 0.058(6) -0.056(6) 0.007(4) -0.012(6)
C2 0.058(5) 0.049(4) 0.022(3) 0.007(3) 0.004(3) -0.008(3)
C67 0.032(4) 0.048(4) 0.027(3) -0.003(3) -0.007(3) -0.006(3)
C59 0.043(5) 0.079(6) 0.066(5) -0.053(5) -0.009(4) 0.011(4)
C15 0.040(4) 0.041(4) 0.047(4) -0.010(3) -0.010(3) 0.009(3)
C64 0.034(4) 0.076(5) 0.020(3) -0.006(3) 0.002(3) -0.014(4)
F4 0.054(3) 0.092(4) 0.038(2) 0.013(2) -0.0115(19) -0.030(3)
F16 0.061(4) 0.059(3) 0.174(7) 0.015(4) -0.034(4) -0.013(3)
C27 0.041(4) 0.048(3) 0.022(3) -0.001(2) -0.002(2) 0.003(3)
F15 0.046(3) 0.061(3) 0.097(4) 0.019(3) 0.012(3) 0.003(2)
F3 0.063(3) 0.148(6) 0.044(2) 0.005(3) 0.004(2) -0.054(4)
F14 0.055(3) 0.136(5) 0.046(3) -0.022(3) 0.008(2) -0.038(3)
F7 0.091(4) 0.109(4) 0.039(2) 0.007(3) -0.019(3) -0.050(4)
C32 0.042(4) 0.041(3) 0.034(3) 0.004(3) -0.007(3) -0.005(3)
F13 0.098(5) 0.227(9) 0.042(3) -0.019(4) -0.002(3) -0.108(6)
C87 0.045(4) 0.038(3) 0.036(3) 0.001(3) -0.008(3) 0.004(3)
C53 0.024(3) 0.048(3) 0.035(3) -0.009(3) -0.003(2) -0.010(3)
C69 0.039(4) 0.051(4) 0.031(3) -0.005(3) -0.005(3) -0.008(3)
C88 0.072(6) 0.041(4) 0.077(6) -0.010(4) -0.035(5) 0.006(4)
C74 0.054(5) 0.055(4) 0.040(4) 0.011(3) -0.006(3) -0.008(4)
C28 0.055(5) 0.070(5) 0.025(3) 0.001(3) -0.003(3) -0.019(4)
C86 0.053(6) 0.206(13) 0.043(5) -0.040(6) 0.014(4) -0.063(7)
C92 0.056(5) 0.063(5) 0.049(4) 0.007(4) -0.002(4) 0.006(4)
C85 0.077(7) 0.234(15) 0.035(4) -0.036(6) 0.007(4) -0.089(9)
C83 0.058(6) 0.170(11) 0.035(4) -0.031(5) 0.018(4) -0.041(7)
C70 0.085(7) 0.106(7) 0.037(4) -0.009(4) 0.009(4) -0.055(6)
C84 0.076(6) 0.208(14) 0.036(4) -0.041(6) 0.010(4) -0.052(8)
C73 0.064(5) 0.081(6) 0.040(4) 0.005(4) -0.021(4) -0.004(5)
F10 0.065(3) 0.122(5) 0.050(3) 0.002(3) -0.011(2) -0.046(3)
C21 0.071(6) 0.042(4) 0.048(4) 0.002(3) -0.010(4) 0.018(4)
F5 0.105(5) 0.055(3) 0.198(8) -0.040(4) -0.079(5) 0.029(3)
F6 0.046(3) 0.119(5) 0.113(5) 0.015(4) -0.005(3) 0.025(3)
F2 0.130(6) 0.053(3) 0.149(6) 0.015(4) -0.023(5) -0.032(4)
C56 0.055(5) 0.050(4) 0.089(6) -0.024(4) -0.040(5) 0.020(4)
C33 0.058(5) 0.062(5) 0.051(4) -0.024(4) -0.025(4) 0.037(4)
C71 0.126(10) 0.115(9) 0.044(5) 0.000(5) 0.027(6) -0.062(8)
F1 0.056(4) 0.103(5) 0.258(11) 0.026(6) 0.021(5) 0.025(4)
C72 0.096(7) 0.072(5) 0.031(4) 0.006(4) -0.006(4) -0.006(5)
C31 0.056(4) 0.062(5) 0.036(3) -0.005(3) -0.014(3) -0.007(4)
C26 0.116(10) 0.035(4) 0.093(7) 0.009(4) -0.051(7) -0.004(5)
C38 0.095(8) 0.080(7) 0.097(7) -0.059(6) -0.062(6) 0.051(6)
C55 0.051(5) 0.058(5) 0.055(5) -0.004(4) -0.018(4) -0.003(4)
C3 0.056(5) 0.045(4) 0.033(3) 0.015(3) -0.008(3) 0.007(3)
C89 0.108(9) 0.052(5) 0.075(6) -0.001(4) -0.042(6) -0.005(5)
C57 0.041(4) 0.051(4) 0.066(5) -0.025(4) -0.015(4) 0.009(3)
C22 0.097(9) 0.093(8) 0.106(9) -0.030(7) -0.016(7) 0.053(8)
C30 0.074(6) 0.078(5) 0.022(3) 0.000(3) -0.007(3) -0.001(5)
C75 0.050(7) 0.037(6) 0.106(8) -0.032(6) -0.005(6) 0.004(5)
C80 0.063(8) 0.047(6) 0.087(7) -0.025(5) -0.026(7) 0.004(6)
C79 0.082(8) 0.058(6) 0.096(8) -0.035(6) -0.020(7) 0.018(6)
C78 0.090(9) 0.080(8) 0.139(10) -0.022(8) -0.003(8) 0.027(7)
C77 0.070(8) 0.087(8) 0.172(11) -0.002(9) 0.018(8) 0.023(7)
C76 0.051(7) 0.062(7) 0.172(10) -0.008(7) 0.017(7) 0.019(6)
C91 0.078(7) 0.063(6) 0.073(6) 0.006(5) 0.005(5) 0.025(5)
C34 0.059(7) 0.098(8) 0.093(7) -0.019(6) -0.019(5) 0.037(6)
C90 0.087(8) 0.074(6) 0.069(6) -0.016(5) -0.018(5) 0.036(6)
C29 0.075(6) 0.106(7) 0.032(4) -0.001(4) 0.010(4) -0.022(6)
F9 0.144(7) 0.251(10) 0.052(3) -0.035(4) 0.026(4) -0.147(7)
C94 0.051(7) 0.090(9) 0.235(18) -0.023(10) 0.007(9) -0.026(6)
C47 0.053(7) 0.052(6) 0.110(10) -0.001(6) 0.005(6) -0.019(5)
C48 0.048(6) 0.080(7) 0.099(8) 0.014(6) -0.009(6) -0.020(5)
C93 0.076(8) 0.098(8) 0.126(10) -0.031(7) 0.019(7) -0.021(7)
C96 0.052(7) 0.077(8) 0.29(2) -0.046(10) 0.011(9) -0.011(6)
C95 0.063(8) 0.079(8) 0.31(2) 0.033(11) -0.042(11) -0.014(6)
C46 0.063(7) 0.086(8) 0.186(10) -0.002(8) 0.008(8) 0.000(6)
C45 0.059(6) 0.068(6) 0.143(9) 0.003(7) 0.001(7) -0.009(5)
F11 0.057(7) 0.053(4) 0.139(8) 0.005(4) -0.005(8) -0.004(6)
C82 0.040(5) 0.131(8) 0.037(4) -0.034(5) 0.008(3) -0.018(5)
C62 0.034(4) 0.090(6) 0.044(4) -0.040(4) 0.008(3) -0.009(4)
F12 0.058(6) 0.107(10) 0.319(18) 0.002(11) 0.021(9) 0.000(7)
C37 0.195(16) 0.100(9) 0.152(12) -0.081(8) -0.137(12) 0.094(10)
C25 0.186(16) 0.054(6) 0.083(8) 0.013(5) -0.063(10) -0.003(8)
C24 0.145(14) 0.094(10) 0.106(10) -0.047(8) -0.054(10) 0.067(10)
C36 0.191(17) 0.152(13) 0.140(12) -0.101(11) -0.108(12) 0.124(13)
C35 0.120(11) 0.159(13) 0.147(12) -0.060(11) -0.062(10) 0.115(11)
C23 0.168(16) 0.095(9) 0.132(12) 0.009(9) 0.001(11) 0.083(11)
F8 0.075(4) 0.171(6) 0.034(2) 0.001(3) 0.003(2) -0.072(4)
C45A 0.059(6) 0.068(6) 0.143(9) 0.003(7) 0.001(7) -0.009(5)
C46A 0.063(7) 0.086(8) 0.186(10) -0.002(8) 0.008(8) 0.000(6)
C47A 0.053(7) 0.052(6) 0.110(10) -0.001(6) 0.005(6) -0.019(5)
C48A 0.048(6) 0.080(7) 0.099(8) 0.014(6) -0.009(6) -0.020(5)
C75A 0.050(7) 0.037(6) 0.106(8) -0.032(6) -0.005(6) 0.004(5)
C76A 0.051(7) 0.062(7) 0.172(10) -0.008(7) 0.017(7) 0.019(6)
C77A 0.070(8) 0.087(8) 0.172(11) -0.002(9) 0.018(8) 0.023(7)
C78A 0.090(9) 0.080(8) 0.139(10) -0.022(8) -0.003(8) 0.027(7)
C79A 0.082(8) 0.058(6) 0.096(8) -0.035(6) -0.020(7) 0.018(6)
C80A 0.063(8) 0.047(6) 0.087(7) -0.025(5) -0.026(7) 0.004(6)
F12A 0.058(6) 0.107(10) 0.319(18) 0.002(11) 0.021(9) 0.000(7)
F11A 0.057(7) 0.053(4) 0.139(8) 0.005(4) -0.005(8) -0.004(6)

loop_
_atom_type_symbol
_atom_type_description
_atom_type_scat_dispersion_real
_atom_type_scat_dispersion_imag
_atom_type_scat_source
C C 0.0181 0.0091 'International Tables Vol C Tables 4.2.6.8 and 6.1.1.4'
H H 0.0000 0.0000 'International Tables Vol C Tables 4.2.6.8 and 6.1.1.4'
Cl Cl 0.3639 0.7018 'International Tables Vol C Tables 4.2.6.8 and 6.1.1.4'
F F 0.0727 0.0534 'International Tables Vol C Tables 4.2.6.8 and 6.1.1.4'
N N 0.0311 0.0180 'International Tables Vol C Tables 4.2.6.8 and 6.1.1.4'
O O 0.0492 0.0322 'International Tables Vol C Tables 4.2.6.8 and 6.1.1.4'
Ru Ru 0.0552 3.2960 'International Tables Vol C Tables 4.2.6.8 and 6.1.1.4'

loop_
_geom_angle_atom_site_label_1
_geom_angle_atom_site_label_2
_geom_angle_atom_site_label_3
_geom_angle
O1 Ru1 Cl1 177.65(13)
N1 Ru1 O1 87.9(2)
N1 Ru1 Cl1 90.17(15)
N1 Ru1 N3 177.0(2)
N1 Ru1 N2 90.3(2)
N4 Ru1 O1 89.30(19)
N4 Ru1 Cl1 92.05(16)
N4 Ru1 N1 90.2(2)
N4 Ru1 N3 89.7(2)
N4 Ru1 N2 178.2(2)
N3 Ru1 O1 89.1(2)
N3 Ru1 Cl1 92.86(16)
N2 Ru1 O1 88.98(18)
N2 Ru1 Cl1 89.68(15)
N2 Ru1 N3 89.7(2)
O2 Ru2 Cl2 178.09(14)
N5 Ru2 O2 89.48(19)
N5 Ru2 Cl2 91.61(16)
N5 Ru2 N6 89.7(2)
N6 Ru2 O2 90.0(2)
N6 Ru2 Cl2 88.39(17)
N8 Ru2 O2 88.8(2)
N8 Ru2 Cl2 92.74(17)
N8 Ru2 N5 89.7(2)
N8 Ru2 N6 178.7(2)
N8 Ru2 N7 90.4(3)
N7 Ru2 O2 87.9(2)
N7 Ru2 Cl2 91.05(17)
N7 Ru2 N5 177.3(2)
N7 Ru2 N6 90.1(3)
C93 O2 Ru2 120.0(5)
C96 O2 Ru2 128.4(6)
C96 O2 C93 109.9(8)
C48 O1 Ru1 119.4(5)
C45 O1 Ru1 126.9(6)
C45 O1 C48 112.0(8)
C45A O1 Ru1 115.9(14)
C48A O1 Ru1 119.5(14)
C48A O1 C45A 114(2)
C86 C81 C63 121.3(7)
C86 C81 C82 117.6(7)
C82 C81 C63 121.1(6)
C11 C10 C27 115.1(6)
C9 C10 C11 126.3(6)
C9 C10 C27 118.6(6)
C19 C20 C39 117.0(6)
C1 C20 C39 117.7(6)
C1 C20 C19 125.3(6)
C64 C63 C81 115.8(8)
C64 C63 C62 126.2(7)
C62 C63 C81 117.9(7)
C52 N5 Ru2 126.0(4)
C49 N5 Ru2 126.7(4)
C49 N5 C52 107.3(5)
C54 N6 Ru2 126.6(5)
C57 N6 Ru2 125.4(5)
C57 N6 C54 107.8(6)
C40 C39 C20 119.8(4)
C40 C39 C44 120.0
C44 C39 C20 120.1(4)
C39 C40 C41 120.0
F8 C40 C39 119.2(4)
F8 C40 C41 120.7(4)
C42 C41 C40 120.0
C41 C42 C43 120.0
C42 C43 C44 120.0
C43 C44 C39 120.0
F7 C44 C39 120.0(4)
F7 C44 C43 119.9(4)
C10 C11 C12 124.9(6)
N3 C11 C10 125.9(6)
N3 C11 C12 109.2(6)
C67 N8 Ru2 127.6(4)
C67 N8 C64 105.6(6)
C64 N8 Ru2 126.8(5)
C10 C9 C8 126.2(6)
C10 C9 N2 125.0(6)
N2 C9 C8 108.7(6)
C1 N1 Ru1 126.3(4)
C1 N1 C4 107.3(5)
C4 N1 Ru1 126.4(4)
C59 N7 Ru2 126.0(5)
C62 N7 Ru2 126.6(6)
C62 N7 C59 107.3(6)
C19 N4 Ru1 127.1(5)
C19 N4 C16 106.2(5)
C16 N4 Ru1 126.6(4)
C8 C7 C6 107.0(6)
N5 C52 C51 108.4(6)
N5 C52 C53 125.6(6)
C53 C52 C51 126.0(6)
C20 C19 C18 125.1(6)
N4 C19 C20 125.1(6)
N4 C19 C18 109.9(7)
N4 C16 C17 108.5(6)
C15 C16 N4 125.1(6)
C15 C16 C17 126.4(7)
C13 C12 C11 107.3(6)
C7 C8 C9 108.1(5)
N6 C54 C55 108.1(6)
C53 C54 N6 124.9(7)
C53 C54 C55 127.0(7)
C20 C1 C2 125.2(6)
N1 C1 C20 126.0(6)
N1 C1 C2 108.8(6)
C12 C13 C14 106.9(6)
N3 C14 C13 109.4(6)
N3 C14 C15 125.4(6)
C15 C14 C13 125.2(7)
N1 C4 C3 108.0(6)
C5 C4 N1 124.8(6)
C5 C4 C3 127.2(6)
N5 C49 C68 124.7(6)
N5 C49 C50 109.8(6)
C68 C49 C50 125.5(6)
C11 N3 Ru1 126.4(4)
C11 N3 C14 107.2(5)
C14 N3 Ru1 126.4(4)
C9 N2 Ru1 126.7(4)
C6 N2 Ru1 125.9(4)
C6 N2 C9 107.3(5)
N2 C6 C7 108.9(5)
N2 C6 C5 125.7(6)
C5 C6 C7 125.4(6)
C65 C66 C67 107.5(8)
C59 C58 C57 126.1(8)
C59 C58 C75 112.7(10)
C59 C58 C75A 123.8(9)
C57 C58 C75 120.0(10)
C57 C58 C75A 108.3(11)
C49 C68 C87 116.3(6)
C67 C68 C49 127.1(6)
C67 C68 C87 116.5(6)
C51 C50 C49 107.2(6)
C17 C18 C19 108.8(6)
C66 C65 C64 108.2(6)
C50 C51 C52 107.2(6)
C61 C60 C59 109.0(9)
C4 C5 C6 126.7(6)
C4 C5 C21 117.6(6)
C6 C5 C21 115.7(6)
C18 C17 C16 106.6(7)
C60 C61 C62 107.7(8)
C3 C2 C1 107.5(6)
N8 C67 C66 109.6(6)
C68 C67 N8 124.2(6)
C68 C67 C66 126.2(7)
N7 C59 C60 106.9(9)
C58 C59 N7 125.9(7)
C58 C59 C60 127.2(9)
C16 C15 C14 126.7(6)
C16 C15 C33 115.8(6)
C14 C15 C33 117.5(6)
C63 C64 N8 124.7(8)
C63 C64 C65 126.3(7)
N8 C64 C65 109.0(7)
C32 C27 C10 122.4(6)
C32 C27 C28 115.7(6)
C28 C27 C10 121.6(6)
F4 C32 C27 117.0(6)
F4 C32 C31 118.8(6)
C27 C32 C31 124.2(6)
C88 C87 C68 123.1(7)
C92 C87 C68 121.5(7)
C92 C87 C88 115.3(7)
C52 C53 C69 117.9(6)
C54 C53 C52 127.0(7)
C54 C53 C69 115.1(6)
C74 C69 C53 122.3(6)
C70 C69 C53 122.6(6)
C70 C69 C74 115.1(7)
F16 C88 C87 116.7(7)
F16 C88 C89 120.8(8)
C89 C88 C87 122.6(9)
C73 C74 C69 123.0(7)
F10 C74 C69 117.2(6)
F10 C74 C73 119.7(7)
C27 C28 C29 123.2(7)
F3 C28 C27 118.2(6)
F3 C28 C29 118.6(7)
C81 C86 C85 122.0(10)
F13 C86 C81 118.5(8)
F13 C86 C85 119.6(8)
F15 C92 C87 117.8(7)
F15 C92 C91 118.3(8)
C91 C92 C87 123.8(9)
C84 C85 C86 119.0(9)
C84 C83 C82 118.9(9)
C69 C70 C71 122.8(9)
C69 C70 F9 116.5(7)
F9 C70 C71 120.7(8)
C85 C84 C83 121.2(9)
C72 C73 C74 119.8(8)
C26 C21 C5 125.0(9)
C26 C21 C22 113.2(10)
C22 C21 C5 121.5(9)
C55 C56 C57 106.7(7)
C38 C33 C15 122.1(8)
C38 C33 C34 118.0(8)
C34 C33 C15 119.8(9)
C72 C71 C70 118.9(8)
C73 C72 C71 120.1(7)
C30 C31 C32 117.7(7)
C21 C26 F2 114.5(9)
C21 C26 C25 125.4(13)
F2 C26 C25 120.2(11)
F5 C38 C33 119.5(7)
F5 C38 C37 118.4(11)
C33 C38 C37 122.2(11)
C56 C55 C54 108.9(8)
C2 C3 C4 108.4(6)
C90 C89 C88 118.8(9)
N6 C57 C58 126.2(8)
N6 C57 C56 108.5(7)
C58 C57 C56 125.3(8)
F1 C22 C21 117.4(9)
F1 C22 C23 121.4(14)
C23 C22 C21 121.1(15)
C31 C30 C29 122.5(7)
C80 C75 C58 113.2(8)
C80 C75 C76 120.0
C76 C75 C58 126.7(8)
C79 C80 C75 120.0
F11 C80 C75 120.4(9)
F11 C80 C79 119.3(9)
C80 C79 C78 120.0
C77 C78 C79 120.0
C76 C77 C78 120.0
C77 C76 C75 120.0
F12 C76 C75 116.6(10)
F12 C76 C77 123.0(10)
C92 C91 C90 118.3(10)
F6 C34 C33 119.2(9)
F6 C34 C35 117.0(11)
C33 C34 C35 123.7(13)
C89 C90 C91 121.2(9)
C30 C29 C28 116.5(8)
C95 C94 C93 105.4(10)
C48 C47 C46 106.0(10)
C47 C48 O1 102.7(9)
C94 C93 O2 103.1(9)
O2 C96 C95 108.8(10)
C94 C95 C96 106.4(10)
C45 C46 C47 104.1(11)
O1 C45 C46 109.8(11)
C81 C82 C83 121.3(8)
F14 C82 C81 118.2(7)
F14 C82 C83 120.3(9)
C63 C62 C61 125.8(8)
N7 C62 C63 125.0(7)
N7 C62 C61 109.1(9)
C38 C37 C36 117.2(14)
C24 C25 C26 115.5(12)
C23 C24 C25 123.0(13)
C35 C36 C37 121.6(11)
C36 C35 C34 117.2(13)
C24 C23 C22 121.7(17)
C97 O3 C100 111.6(12)
C100 C99 C98 98.5(13)
C99 C98 C97 102.9(16)
O3 C97 C98 102.3(14)
O3 C100 C99 105.2(11)
C46A C45A O1 92(3)
C45A C46A C47A 109(3)
C48A C47A C46A 105(3)
O1 C48A C47A 102(3)
C76A C75A C58 112.8(9)
C76A C75A C80A 120.0
C80A C75A C58 127.1(9)
C77A C76A C75A 120.0
F12A C76A C75A 120.6(12)
F12A C76A C77A 118.7(13)
C76A C77A C78A 120.0
C79A C78A C77A 120.0
C78A C79A C80A 120.0
C79A C80A C75A 120.0
F11A C80A C75A 119.5(11)
F11A C80A C79A 120.4(11)

loop_
_geom_bond_atom_site_label_1
_geom_bond_atom_site_label_2
_geom_bond_distance
Ru1 O1 2.163(5)
Ru1 Cl1 2.2899(16)
Ru1 N1 2.036(5)
Ru1 N4 2.032(5)
Ru1 N3 2.055(5)
Ru1 N2 2.041(5)
Ru2 O2 2.152(4)
Ru2 Cl2 2.2940(17)
Ru2 N5 2.053(5)
Ru2 N6 2.056(6)
Ru2 N8 2.025(6)
Ru2 N7 2.033(5)
O2 C93 1.519(12)
O2 C96 1.317(12)
O1 C48 1.509(13)
O1 C45 1.327(14)
O1 C45A 1.58(5)
O1 C48A 1.37(4)
C81 C63 1.513(9)
C81 C86 1.379(11)
C81 C82 1.380(12)
C10 C11 1.397(9)
C10 C9 1.381(9)
C10 C27 1.501(8)
C20 C39 1.521(6)
C20 C19 1.410(10)
C20 C1 1.395(10)
C63 C64 1.386(11)
C63 C62 1.411(13)
N5 C52 1.374(8)
N5 C49 1.363(8)
N6 C54 1.378(9)
N6 C57 1.363(9)
C39 C40 1.3900
C39 C44 1.3900
C40 C41 1.3900
C40 F8 1.310(6)
C41 C42 1.3900
C42 C43 1.3900
C43 C44 1.3900
C44 F7 1.308(6)
C11 C12 1.449(9)
C11 N3 1.360(8)
N8 C67 1.388(9)
N8 C64 1.393(8)
C9 C8 1.432(9)
C9 N2 1.386(8)
N1 C1 1.376(8)
N1 C4 1.386(8)
N7 C59 1.384(11)
N7 C62 1.372(11)
N4 C19 1.368(8)
N4 C16 1.393(9)
C7 C8 1.345(10)
C7 C6 1.457(8)
C52 C51 1.448(9)
C52 C53 1.393(9)
C19 C18 1.412(10)
C16 C17 1.450(9)
C16 C15 1.380(10)
C12 C13 1.350(10)
C54 C53 1.373(9)
C54 C55 1.434(11)
C1 C2 1.446(10)
C13 C14 1.441(9)
C14 N3 1.375(9)
C14 C15 1.383(10)
C4 C5 1.376(9)
C4 C3 1.444(9)
C49 C68 1.410(9)
C49 C50 1.425(9)
N2 C6 1.363(8)
C6 C5 1.397(9)
C66 C65 1.333(12)
C66 C67 1.436(9)
C58 C59 1.366(15)
C58 C57 1.391(13)
C58 C75 1.496(11)
C58 C75A 1.667(13)
C68 C67 1.374(9)
C68 C87 1.499(9)
C50 C51 1.353(10)
C18 C17 1.338(11)
C65 C64 1.437(12)
C60 C61 1.306(16)
C60 C59 1.463(12)
C5 C21 1.490(10)
C61 C62 1.440(12)
C2 C3 1.336(10)
C15 C33 1.508(10)
F4 C32 1.361(8)
F16 C88 1.365(12)
C27 C32 1.363(9)
C27 C28 1.374(10)
F15 C92 1.359(10)
F3 C28 1.352(9)
F14 C82 1.309(9)
C32 C31 1.383(9)
F13 C86 1.333(12)
C87 C88 1.395(11)
C87 C92 1.378(12)
C53 C69 1.507(9)
C69 C74 1.375(10)
C69 C70 1.345(10)
C88 C89 1.394(13)
C74 C73 1.367(10)
C74 F10 1.356(9)
C28 C29 1.405(10)
C86 C85 1.383(12)
C92 C91 1.372(12)
C85 C84 1.357(15)
C83 C84 1.378(13)
C83 C82 1.386(11)
C70 C71 1.390(13)
C70 F9 1.370(11)
C73 C72 1.324(12)
C21 C26 1.361(13)
C21 C22 1.417(16)
F5 C38 1.359(13)
F6 C34 1.350(14)
F2 C26 1.395(15)
C56 C55 1.330(12)
C56 C57 1.463(12)
C33 C38 1.362(14)
C33 C34 1.375(13)
C71 C72 1.354(14)
F1 C22 1.306(16)
C31 C30 1.348(11)
C26 C25 1.415(17)
C38 C37 1.409(13)
C89 C90 1.351(16)
C22 C23 1.378(15)
C30 C29 1.384(12)
C75 C80 1.3900
C75 C76 1.3900
C80 C79 1.3900
C80 F11 1.316(13)
C79 C78 1.3900
C78 C77 1.3900
C77 C76 1.3900
C76 F12 1.310(15)
C91 C90 1.387(15)
C34 C35 1.384(14)
C94 C93 1.502(15)
C94 C95 1.411(17)
C47 C48 1.479(14)
C47 C46 1.521(16)
C96 C95 1.505(16)
C46 C45 1.486(16)
C37 C36 1.41(2)
C25 C24 1.35(2)
C24 C23 1.28(2)
C36 C35 1.38(2)
O3 C97 1.389(17)
O3 C100 1.423(13)
C99 C98 1.61(2)
C99 C100 1.460(17)
C98 C97 1.62(2)
C45A C46A 1.55(3)
C46A C47A 1.57(3)
C47A C48A 1.52(3)
C75A C76A 1.3900
C75A C80A 1.3900
C76A C77A 1.3900
C76A F12A 1.330(16)
C77A C78A 1.3900
C78A C79A 1.3900
C79A C80A 1.3900
C80A F11A 1.312(15)

loop_
_platon_squeeze_void_nr
_platon_squeeze_void_average_x
_platon_squeeze_void_average_y
_platon_squeeze_void_average_z
_platon_squeeze_void_volume
_platon_squeeze_void_count_electrons
_platon_squeeze_void_content
1 -0.064 0.266 0.139 189 53 ' '
2 0.064 0.766 0.361 190 52 ' '
3 0.040 0.214 0.602 126 39 ' '
4 -0.040 0.714 0.898 126 40 ' '
5 0.436 0.234 0.861 190 53 ' '
6 0.460 0.786 0.102 127 39 ' '
7 0.564 0.734 0.639 189 53 ' '
8 0.540 0.286 0.398 127 40 ' '
